data_7219775
loop_
_publ_author_name
'Clegg, William'
'Holcroft, James M.'
'Martin, Nicola C.'

_publ_section_title
;
 Copper pyromellitates: a complex story
;
_journal_issue 14
_journal_name_full CrystEngComm
_journal_page_first 2857
_journal_paper_doi 10.1039/C5CE00470E
_journal_volume 17
_journal_year 2015
_chemical_formula_moiety 'C10 H10 Cu2 O12,2 H2 O'
_chemical_formula_sum 'C10 H14 Cu2 O14'
_chemical_formula_weight 485.29
_space_group_crystal_system triclinic
_space_group_IT_number 2
_space_group_name_Hall '-P 1'
_space_group_name_H-M_alt 'P -1'
_symmetry_space_group_name_Hall '-P 1'
_symmetry_space_group_name_H-M 'P -1'
_atom_sites_solution_hydrogens mixed
_atom_sites_solution_primary direct
_atom_sites_solution_secondary difmap
_audit_creation_method SHELXL-2014/7
_audit_update_record
;
2015-01-16 deposited with the CCDC.
2015-02-02 downloaded from the CCDC.
;
_cell_angle_alpha 95.448(10)
_cell_angle_beta 108.706(8)
_cell_angle_gamma 108.090(8)
_cell_formula_units_Z 1
_cell_length_a 6.5120(10)
_cell_length_b 6.9010(10)
_cell_length_c 9.328(2)
_cell_measurement_reflns_used 32
_cell_measurement_temperature 240(2)
_cell_measurement_theta_max 12.5
_cell_measurement_theta_min 10.0
_cell_volume 368.51(12)
_computing_cell_refinement 'Stoe DIF4'
_computing_data_collection 'Stoe DIF4'
_computing_data_reduction 'local programs'
_computing_molecular_graphics 'Bruker SHELXTL'
_computing_publication_material 'Bruker SHELXTL and local programs'
_computing_structure_refinement SHELXL-2014/7
_computing_structure_solution 'Bruker SHELXTL'
_diffrn_ambient_temperature 240(2)
_diffrn_measured_fraction_theta_full 1.000
_diffrn_measured_fraction_theta_max 1.000
_diffrn_measurement_device_type 'Stoe-Siemens four-circle diffractometer'
_diffrn_measurement_method '\w/\q scans with on-line profile fitting'
_diffrn_radiation_type MoK\a
_diffrn_radiation_wavelength 0.71073
_diffrn_reflns_av_R_equivalents 0.0262
_diffrn_reflns_av_unetI/netI 0.0284
_diffrn_reflns_Laue_measured_fraction_full 1.000
_diffrn_reflns_Laue_measured_fraction_max 1.000
_diffrn_reflns_limit_h_max 7
_diffrn_reflns_limit_h_min -7
_diffrn_reflns_limit_k_max 8
_diffrn_reflns_limit_k_min -8
_diffrn_reflns_limit_l_max 11
_diffrn_reflns_limit_l_min -11
_diffrn_reflns_number 2592
_diffrn_reflns_point_group_measured_fraction_full 1.000
_diffrn_reflns_point_group_measured_fraction_max 1.000
_diffrn_reflns_theta_full 25.002
_diffrn_reflns_theta_max 25.002
_diffrn_reflns_theta_min 2.361
_diffrn_source 'sealed tube'
_exptl_absorpt_coefficient_mu 2.968
_exptl_absorpt_correction_T_max 0.944
_exptl_absorpt_correction_T_min 0.588
_exptl_absorpt_correction_type multi-scan
_exptl_absorpt_process_details SHELXTL
_exptl_crystal_colour blue
_exptl_crystal_density_diffrn 2.187
_exptl_crystal_density_method 'not measured'
_exptl_crystal_description plate
_exptl_crystal_F_000 244
_exptl_crystal_recrystallization_method 'Obtained direct from slow diffusion synthesis'
_exptl_crystal_size_max 0.520
_exptl_crystal_size_mid 0.280
_exptl_crystal_size_min 0.040
_refine_diff_density_max 0.459
_refine_diff_density_min -0.697
_refine_diff_density_rms 0.094
_refine_ls_extinction_coef 0.016(4)
_refine_ls_extinction_expression Fc^*^=kFc[1+0.001xFc^2^\l^3^/sin(2\q)]^-1/4^
_refine_ls_extinction_method 'SHELXL-2014/7 (Sheldrick 2014)'
_refine_ls_goodness_of_fit_ref 1.092
_refine_ls_hydrogen_treatment mixed
_refine_ls_matrix_type full
_refine_ls_number_parameters 137
_refine_ls_number_reflns 1296
_refine_ls_number_restraints 9
_refine_ls_restrained_S_all 1.090
_refine_ls_R_factor_all 0.0270
_refine_ls_R_factor_gt 0.0260
_refine_ls_shift/su_max 0.000
_refine_ls_shift/su_mean 0.000
_refine_ls_structure_factor_coef Fsqd
_refine_ls_weighting_details 'w=1/[\s^2^(Fo^2^)+(0.0399P)^2^+0.4199P] where P=(Fo^2^+2Fc^2^)/3'
_refine_ls_weighting_scheme calc
_refine_ls_wR_factor_gt 0.0688
_refine_ls_wR_factor_ref 0.0700
_reflns_Friedel_coverage 0.000
_reflns_number_gt 1249
_reflns_number_total 1296
_reflns_threshold_expression 'I > 2\s(I)'
_cod_data_source_file c5ce00470e2.cif
_cod_data_source_block kw25
_cod_depositor_comments 'Adding full bibliography for 7219775--7219784.cif.'
_cod_original_cell_volume 368.51(11)
_cod_database_code 7219775
_shelx_shelxl_version_number 2014/7
_shelx_space_group_comment
;
The symmetry employed for this shelxl refinement is uniquely defined
by the following loop, which should always be used as a source of
symmetry information in preference to the above space-group names.
They are only intended as comments.
;
_shelx_estimated_absorpt_t_min 0.307
_shelx_estimated_absorpt_t_max 0.890

loop_
_space_group_symop_operation_xyz
'x, y, z'
'-x, -y, -z'

loop_
_atom_site_label
_atom_site_type_symbol
_atom_site_fract_x
_atom_site_fract_y
_atom_site_fract_z
_atom_site_U_iso_or_equiv
_atom_site_adp_type
_atom_site_occupancy
_atom_site_site_symmetry_order
_atom_site_calc_flag
_atom_site_refinement_flags_posn
_atom_site_refinement_flags_adp
Cu Cu 0.00502(5) 0.26574(4) 0.13393(3) 0.01161(17) Uani 1 1 d . .
C1 C 0.3626(4) 0.8823(4) 0.3489(3) 0.0104(5) Uani 1 1 d . .
C2 C 0.5903(4) 1.0185(4) 0.3827(3) 0.0100(5) Uani 1 1 d . .
C3 C 0.7242(4) 1.1352(4) 0.5326(3) 0.0117(5) Uani 1 1 d . .
H3 H 0.8762 1.2278 0.5544 0.014 Uiso 1 1 calc R U
C4 C 0.1982(4) 0.7654(4) 0.1868(3) 0.0114(5) Uani 1 1 d . .
C5 C 0.7089(4) 1.0327(4) 0.2664(3) 0.0117(5) Uani 1 1 d . .
O1 O 0.0371(3) 0.5999(3) 0.16939(19) 0.0146(4) Uani 1 1 d . .
O2 O 0.2297(3) 0.8515(3) 0.0761(2) 0.0165(4) Uani 1 1 d . .
O3 O 0.7477(3) 0.8788(3) 0.2199(2) 0.0198(4) Uani 1 1 d . .
O4 O 0.7741(3) 1.2106(3) 0.2321(2) 0.0148(4) Uani 1 1 d . .
O5 O 0.2489(3) 0.3179(3) 0.3382(2) 0.0181(4) Uani 1 1 d D .
H5A H 0.243(5) 0.361(5) 0.423(2) 0.027 Uiso 1 1 d D U
H5B H 0.382(3) 0.385(4) 0.342(3) 0.027 Uiso 1 1 d D U
O6 O 0.2657(4) 0.2776(4) 0.0646(2) 0.0295(5) Uani 1 1 d D .
H6A H 0.243(7) 0.287(6) -0.0265(19) 0.044 Uiso 1 1 d D U
H6B H 0.320(7) 0.184(5) 0.083(4) 0.044 Uiso 1 1 d D U
O7 O 0.6921(3) 0.5450(3) 0.3652(2) 0.0180(4) Uani 1 1 d D .
H7A H 0.723(6) 0.451(3) 0.324(3) 0.027 Uiso 1 1 d D U
H7B H 0.711(6) 0.643(3) 0.319(3) 0.027 Uiso 1 1 d D U

loop_
_atom_site_aniso_label
_atom_site_aniso_U_11
_atom_site_aniso_U_22
_atom_site_aniso_U_33
_atom_site_aniso_U_23
_atom_site_aniso_U_13
_atom_site_aniso_U_12
Cu 0.0105(2) 0.0152(2) 0.0064(2) 0.00091(13) 0.00357(14) 0.00098(14)
C1 0.0106(12) 0.0110(11) 0.0089(11) 0.0017(9) 0.0038(9) 0.0030(9)
C2 0.0116(12) 0.0111(11) 0.0084(11) 0.0030(9) 0.0048(9) 0.0039(9)
C3 0.0087(11) 0.0128(11) 0.0117(12) 0.0020(9) 0.0040(10) 0.0013(9)
C4 0.0114(12) 0.0134(11) 0.0093(12) -0.0006(9) 0.0039(10) 0.0053(10)
C5 0.0085(11) 0.0160(12) 0.0068(11) 0.0010(9) 0.0015(9) 0.0012(9)
O1 0.0148(9) 0.0116(8) 0.0127(9) 0.0001(7) 0.0041(7) 0.0001(7)
O2 0.0151(9) 0.0207(9) 0.0082(8) 0.0021(7) 0.0041(7) -0.0006(7)
O3 0.0270(11) 0.0205(9) 0.0193(10) 0.0044(7) 0.0164(8) 0.0102(8)
O4 0.0169(10) 0.0148(8) 0.0137(9) 0.0036(7) 0.0096(7) 0.0029(7)
O5 0.0135(9) 0.0269(10) 0.0098(9) 0.0008(7) 0.0040(7) 0.0032(8)
O6 0.0194(11) 0.0592(15) 0.0105(9) 0.0041(9) 0.0063(8) 0.0153(10)
O7 0.0200(10) 0.0198(9) 0.0150(9) 0.0028(7) 0.0092(8) 0.0057(8)

loop_
_atom_type_symbol
_atom_type_description
_atom_type_scat_dispersion_real
_atom_type_scat_dispersion_imag
_atom_type_scat_source
C C 0.0033 0.0016 'International Tables Vol C Tables 4.2.6.8 and 6.1.1.4'
H H 0.0000 0.0000 'International Tables Vol C Tables 4.2.6.8 and 6.1.1.4'
O O 0.0106 0.0060 'International Tables Vol C Tables 4.2.6.8 and 6.1.1.4'
Cu Cu 0.3201 1.2651 'International Tables Vol C Tables 4.2.6.8 and 6.1.1.4'

loop_
_geom_angle_atom_site_label_1
_geom_angle_atom_site_label_2
_geom_angle_atom_site_label_3
_geom_angle
_geom_angle_site_symmetry_1
_geom_angle_site_symmetry_3
O1 Cu O2 102.39(7) . 2_565
O1 Cu O4 88.40(7) . 1_445
O1 Cu O5 91.22(7) . .
O1 Cu O6 101.58(9) . .
O2 Cu O4 93.62(8) 2_565 1_445
O2 Cu O5 166.19(8) 2_565 .
O2 Cu O6 93.15(8) 2_565 .
O4 Cu O5 89.02(8) 1_445 .
O4 Cu O6 166.45(9) 1_445 .
O5 Cu O6 81.70(8) . .
C2 C1 C3 119.0(2) . 2_676
C2 C1 C4 123.1(2) . .
C3 C1 C4 117.7(2) 2_676 .
C1 C2 C3 119.7(2) . .
C1 C2 C5 123.0(2) . .
C3 C2 C5 117.1(2) . .
C1 C3 C2 121.3(2) 2_676 .
C1 C3 H3 119.3 2_676 .
C2 C3 H3 119.3 . .
C1 C4 O1 119.0(2) . .
C1 C4 O2 116.5(2) . .
O1 C4 O2 124.4(2) . .
C2 C5 O3 118.7(2) . .
C2 C5 O4 116.0(2) . .
O3 C5 O4 125.2(2) . .
Cu O1 C4 132.93(16) . .
Cu O2 C4 119.01(16) 2_565 .
Cu O4 C5 117.99(16) 1_665 .
Cu O5 H5A 125(2) . .
Cu O5 H5B 113(2) . .
H5A O5 H5B 106.7(16) . .
Cu O6 H6A 116(3) . .
Cu O6 H6B 115(3) . .
H6A O6 H6B 108.9(17) . .
H7A O7 H7B 108.6(17) . .

loop_
_geom_bond_atom_site_label_1
_geom_bond_atom_site_label_2
_geom_bond_distance
_geom_bond_site_symmetry_2
Cu O1 2.2319(17) .
Cu O2 1.9592(18) 2_565
Cu O4 1.9589(18) 1_445
Cu O5 1.9636(18) .
Cu O6 1.984(2) .
C1 C2 1.400(3) .
C1 C3 1.393(3) 2_676
C1 C4 1.509(3) .
C2 C3 1.390(3) .
C2 C5 1.514(3) .
C3 C1 1.393(3) 2_676
C3 H3 0.940 .
C4 O1 1.242(3) .
C4 O2 1.280(3) .
C5 O3 1.238(3) .
C5 O4 1.276(3) .
O2 Cu 1.9592(18) 2_565
O4 Cu 1.9590(18) 1_665
O5 H5A 0.837(10) .
O5 H5B 0.836(10) .
O6 H6A 0.827(10) .
O6 H6B 0.835(10) .
O7 H7A 0.829(10) .
O7 H7B 0.833(10) .

loop_
_geom_hbond_atom_site_label_D
_geom_hbond_atom_site_label_H
_geom_hbond_atom_site_label_A
_geom_hbond_distance_DH
_geom_hbond_distance_HA
_geom_hbond_distance_DA
_geom_hbond_angle_DHA
_geom_hbond_site_symmetry_A
O5 H5A O7 0.837(10) 1.884(14) 2.701(3) 165(3) 2_666
O5 H5B O7 0.836(10) 1.904(11) 2.739(3) 176(3) .
O6 H6A O1 0.827(10) 2.29(3) 2.827(3) 123(3) 2_565
O6 H6A O3 0.827(10) 2.07(3) 2.732(3) 137(3) 2_665
O6 H6B O2 0.835(10) 2.17(3) 2.891(3) 144(4) 1_545
O7 H7A O4 0.829(10) 1.966(10) 2.793(3) 175(3) 1_545
O7 H7B O3 0.833(10) 1.937(10) 2.768(3) 176(3) .

loop_
_geom_torsion_atom_site_label_1
_geom_torsion_atom_site_label_2
_geom_torsion_atom_site_label_3
_geom_torsion_atom_site_label_4
_geom_torsion
_geom_torsion_site_symmetry_1
_geom_torsion_site_symmetry_4
C3 C1 C2 C3 -0.8(4) 2_676 .
C3 C1 C2 C5 173.7(2) 2_676 .
C4 C1 C2 C3 174.1(2) . .
C4 C1 C2 C5 -11.4(4) . .
C1 C2 C3 C1 0.8(4) . 2_676
C5 C2 C3 C1 -174.0(2) . 2_676
C2 C1 C4 O1 155.1(2) . .
C2 C1 C4 O2 -28.2(3) . .
C3 C1 C4 O1 -29.9(3) 2_676 .
C3 C1 C4 O2 146.8(2) 2_676 .
C1 C2 C5 O3 -64.6(3) . .
C1 C2 C5 O4 119.8(3) . .
C3 C2 C5 O3 110.1(3) . .
C3 C2 C5 O4 -65.6(3) . .
C1 C4 O1 Cu -92.2(2) . .
O2 C4 O1 Cu 91.3(3) . .
C1 C4 O2 Cu -170.09(16) . 2_565
O1 C4 O2 Cu 6.4(3) . 2_565
C2 C5 O4 Cu 162.22(16) . 1_665
O3 C5 O4 Cu -13.1(3) . 1_665
